data_7242561
loop_
_publ_author_name
'Adak, Sarmistha'
'Sun, Yu-Chen'
'Jana, Narayan Ch.'
'Brand\~ao, Paula'
'Wang, Xin-Yi'
'Panja, Anangamohan'

_publ_section_title
;
 Tuneable structures and magnetic properties of pseudohalo-bridged
 dinuclear Ni(ii) complexes derived from {N4} and {N3O} donor ligands
;
_journal_issue 18
_journal_name_full CrystEngComm
_journal_page_first 3371
_journal_page_last 3382
_journal_paper_doi 10.1039/D1CE00202C
_journal_volume 23
_journal_year 2021
_chemical_formula_sum 'C70 H115 N25 Ni4 O8'
_chemical_formula_weight 1669.70
_space_group_crystal_system triclinic
_space_group_IT_number 2
_space_group_name_Hall '-P 1'
_space_group_name_H-M_alt 'P -1'
_atom_sites_solution_hydrogens mixed
_audit_creation_method SHELXL-2018/3
_audit_update_record
;
2021-03-10 deposited with the CCDC.	2021-03-29 downloaded from the CCDC.
;
_cell_angle_alpha 106.124(2)
_cell_angle_beta 106.924(2)
_cell_angle_gamma 91.258(2)
_cell_formula_units_Z 2
_cell_length_a 15.0146(11)
_cell_length_b 15.3326(10)
_cell_length_c 18.7906(14)
_cell_measurement_reflns_used 543
_cell_measurement_temperature 150(2)
_cell_measurement_theta_max 26.70
_cell_measurement_theta_min 2.76
_cell_volume 3950.7(5)
_computing_cell_refinement 'Bruker Smart'
_computing_data_collection 'Bruker Smart'
_computing_data_reduction 'Bruker Saint'
_computing_molecular_graphics 'Mercury (Macrae et al 2008)'
_computing_publication_material 'SHELXL-2016/4 (Sheldrick, 2016)'
_computing_structure_refinement 'SHELXL-2018/3 (Sheldrick, 2018)'
_computing_structure_solution 'SHELXT 2014/4 (Sheldrick, 2014)'
_diffrn_ambient_temperature 150(2)
_diffrn_measured_fraction_theta_full 1.000
_diffrn_measured_fraction_theta_max 0.999
_diffrn_measurement_device_type CCD
_diffrn_measurement_method 'omega and phi scans'
_diffrn_radiation_type MoK\a
_diffrn_radiation_wavelength 0.71073
_diffrn_reflns_av_R_equivalents 0.0440
_diffrn_reflns_av_unetI/netI 0.0270
_diffrn_reflns_Laue_measured_fraction_full 1.000
_diffrn_reflns_Laue_measured_fraction_max 0.999
_diffrn_reflns_limit_h_max 20
_diffrn_reflns_limit_h_min -20
_diffrn_reflns_limit_k_max 21
_diffrn_reflns_limit_k_min -21
_diffrn_reflns_limit_l_max 25
_diffrn_reflns_limit_l_min -25
_diffrn_reflns_number 190619
_diffrn_reflns_point_group_measured_fraction_full 1.000
_diffrn_reflns_point_group_measured_fraction_max 0.999
_diffrn_reflns_theta_full 25.242
_diffrn_reflns_theta_max 29.195
_diffrn_reflns_theta_min 2.079
_diffrn_source 'fine-focus sealed tube'
_exptl_absorpt_coefficient_mu 1.008
_exptl_absorpt_correction_T_max 0.7458
_exptl_absorpt_correction_T_min 0.6520
_exptl_absorpt_correction_type multi-scan
_exptl_absorpt_process_details SADABS
_exptl_crystal_colour Green
_exptl_crystal_density_diffrn 1.404
_exptl_crystal_description Block
_exptl_crystal_F_000 1772
_exptl_crystal_size_max 0.220
_exptl_crystal_size_mid 0.200
_exptl_crystal_size_min 0.100
_refine_diff_density_max 0.834
_refine_diff_density_min -0.570
_refine_diff_density_rms 0.066
_refine_ls_extinction_method none
_refine_ls_goodness_of_fit_ref 1.026
_refine_ls_hydrogen_treatment mixed
_refine_ls_matrix_type full
_refine_ls_number_parameters 1004
_refine_ls_number_reflns 21354
_refine_ls_number_restraints 6
_refine_ls_restrained_S_all 1.026
_refine_ls_R_factor_all 0.0500
_refine_ls_R_factor_gt 0.0323
_refine_ls_shift/su_max 0.003
_refine_ls_shift/su_mean 0.000
_refine_ls_structure_factor_coef Fsqd
_refine_ls_weighting_details 'w=1/[\s^2^(Fo^2^)+(0.0349P)^2^+2.4635P] where P=(Fo^2^+2Fc^2^)/3'
_refine_ls_weighting_scheme calc
_refine_ls_wR_factor_gt 0.0733
_refine_ls_wR_factor_ref 0.0811
_reflns_Friedel_coverage 0.000
_reflns_number_gt 17043
_reflns_number_total 21354
_reflns_threshold_expression 'I > 2\s(I)'
_cod_data_source_file d1ce00202c2.cif
_cod_data_source_block f1_CCDC3
_cod_depositor_comments
;
The following automatic conversions were performed:

data item '_exptl_absorpt_correction_type' value 'Multi-scan' was
changed to 'multi-scan' in accordance with the
/home/data/users/saulius/crontab/automatic-downloads/rss-feeds/RSC/lib/dictionaries/cif_core.dic
dictionary named 'cif_core.dic' version 2.4.2 last updated on
2011-04-26.

Automatic conversion script
Id: cif_fix_values 7556 2019-12-06 15:28:31Z antanas 

 Adding full bibliography for 7242557--7242562.cif.
;
_cod_database_code 7242561
_shelx_shelxl_version_number 2018/3
_shelx_space_group_comment
;
The symmetry employed for this shelxl refinement is uniquely defined
by the following loop, which should always be used as a source of
symmetry information in preference to the above space-group names.
They are only intended as comments.
;
_shelx_estimated_absorpt_t_min 0.809
_shelx_estimated_absorpt_t_max 0.906

loop_
_space_group_symop_operation_xyz
'x, y, z'
'-x, -y, -z'

loop_
_atom_site_label
_atom_site_type_symbol
_atom_site_fract_x
_atom_site_fract_y
_atom_site_fract_z
_atom_site_U_iso_or_equiv
_atom_site_adp_type
_atom_site_occupancy
_atom_site_site_symmetry_order
_atom_site_calc_flag
_atom_site_refinement_flags_posn
_atom_site_refinement_flags_adp
_atom_site_refinement_flags_occupancy
_atom_site_disorder_assembly
_atom_site_disorder_group
NiA Ni -0.02346(2) -0.39394(2) 0.00158(2) 0.01851(5) Uani 1 1 d . . . . .
O1A O -0.15583(8) -0.43919(8) -0.00961(7) 0.0245(2) Uani 1 1 d . . . . .
C2A C -0.20175(12) -0.41450(12) 0.03984(11) 0.0250(3) Uani 1 1 d . . . . .
C3A C -0.29146(12) -0.46316(12) 0.02474(12) 0.0300(4) Uani 1 1 d . . . . .
C4A C -0.34200(14) -0.44126(14) 0.07632(14) 0.0394(5) Uani 1 1 d . . . . .
H4A H -0.401773 -0.473893 0.063705 0.047 Uiso 1 1 calc R U . . .
C5A C -0.30735(16) -0.37210(14) 0.14683(15) 0.0432(5) Uani 1 1 d . . . . .
H5A H -0.341962 -0.358933 0.182848 0.052 Uiso 1 1 calc R U . . .
C6A C -0.22222(15) -0.32334(13) 0.16324(13) 0.0355(4) Uani 1 1 d . . . . .
H6A H -0.198453 -0.275802 0.210992 0.043 Uiso 1 1 calc R U . . .
C7A C -0.16929(12) -0.34213(12) 0.11096(11) 0.0257(3) Uani 1 1 d . . . . .
O8A O -0.32444(10) -0.53839(10) -0.04020(9) 0.0386(3) Uani 1 1 d . . . . .
C9A C -0.34617(16) -0.52160(18) -0.11516(14) 0.0497(6) Uani 1 1 d . . . . .
H9A1 H -0.323951 -0.457427 -0.107608 0.060 Uiso 1 1 calc R U . . .
H9A2 H -0.312794 -0.561734 -0.147403 0.060 Uiso 1 1 calc R U . . .
C10A C -0.44516(19) -0.5384(2) -0.15525(17) 0.0724(9) Uani 1 1 d . . . . .
H10A H -0.466661 -0.602737 -0.165286 0.087 Uiso 1 1 calc R U . . .
H10B H -0.457871 -0.524324 -0.204823 0.087 Uiso 1 1 calc R U . . .
H10C H -0.478423 -0.499562 -0.122989 0.087 Uiso 1 1 calc R U . . .
C11A C -0.08122(12) -0.28572(12) 0.13507(10) 0.0259(4) Uani 1 1 d . . . . .
H11A H -0.066467 -0.239751 0.183868 0.031 Uiso 1 1 calc R U . . .
N12A N -0.02024(10) -0.29011(9) 0.09851(8) 0.0235(3) Uani 1 1 d . . . . .
C13A C 0.06351(13) -0.22309(12) 0.13945(11) 0.0300(4) Uani 1 1 d . . . . .
H13A H 0.060788 -0.190082 0.192013 0.036 Uiso 1 1 calc R U . . .
H13B H 0.062857 -0.177761 0.110722 0.036 Uiso 1 1 calc R U . . .
C14A C 0.15502(12) -0.26627(13) 0.14757(11) 0.0302(4) Uani 1 1 d . . . . .
H14A H 0.205775 -0.223313 0.189822 0.036 Uiso 1 1 calc R U . . .
H14B H 0.148875 -0.322400 0.162818 0.036 Uiso 1 1 calc R U . . .
C15A C 0.18221(12) -0.29036(12) 0.07347(11) 0.0287(4) Uani 1 1 d . . . . .
H15A H 0.180636 -0.236007 0.054633 0.034 Uiso 1 1 calc R U . . .
H15B H 0.247325 -0.306389 0.085368 0.034 Uiso 1 1 calc R U . . .
N16A N 0.11989(10) -0.36765(10) 0.01049(8) 0.0223(3) Uani 1 1 d . . . . .
C17A C 0.13908(12) -0.37357(12) -0.06362(11) 0.0264(4) Uani 1 1 d . . . . .
H17A H 0.118146 -0.436291 -0.099395 0.032 Uiso 1 1 calc R U . . .
H17B H 0.207497 -0.361910 -0.053065 0.032 Uiso 1 1 calc R U . . .
C18A C 0.09007(13) -0.30572(13) -0.10338(12) 0.0311(4) Uani 1 1 d . . . . .
H18A H 0.101855 -0.244747 -0.064316 0.037 Uiso 1 1 calc R U . . .
H18B H 0.118358 -0.301229 -0.143878 0.037 Uiso 1 1 calc R U . . .
C19A C -0.01541(12) -0.33024(13) -0.14110(11) 0.0283(4) Uani 1 1 d . . . . .
H19A H -0.038449 -0.290381 -0.174392 0.034 Uiso 1 1 calc R U . . .
H19B H -0.027143 -0.393985 -0.175561 0.034 Uiso 1 1 calc R U . . .
N20A N -0.07159(10) -0.32187(10) -0.08620(8) 0.0241(3) Uani 1 1 d . . . . .
C21A C -0.07430(14) -0.22421(12) -0.04818(12) 0.0324(4) Uani 1 1 d . . . . .
H21A H -0.101560 -0.194151 -0.087974 0.039 Uiso 1 1 calc R U . . .
H21B H -0.010505 -0.195279 -0.018124 0.039 Uiso 1 1 calc R U . . .
H21C H -0.112623 -0.218359 -0.013223 0.039 Uiso 1 1 calc R U . . .
C22A C -0.16884(12) -0.36069(13) -0.13477(11) 0.0315(4) Uani 1 1 d . . . . .
H22A H -0.210154 -0.350249 -0.102042 0.038 Uiso 1 1 calc R U . . .
H22B H -0.170436 -0.426476 -0.158608 0.038 Uiso 1 1 calc R U . . .
H22C H -0.190145 -0.330966 -0.175738 0.038 Uiso 1 1 calc R U . . .
N23A N -0.02555(10) -0.52167(9) -0.08009(8) 0.0219(3) Uani 1 1 d . . . . .
N24A N -0.03503(10) -0.54731(10) -0.14851(8) 0.0236(3) Uani 1 1 d . . . . .
N25A N -0.04405(13) -0.57401(12) -0.21460(9) 0.0375(4) Uani 1 1 d . . . . .
H16A H 0.1374(14) -0.4154(14) 0.0211(12) 0.027(5) Uiso 1 1 d . . . . .
NiB Ni 0.39882(2) 0.54448(2) 0.50011(2) 0.01670(5) Uani 1 1 d . . . . .
O1B O 0.45849(8) 0.64524(8) 0.47415(7) 0.0232(2) Uani 1 1 d . . . . .
C2B C 0.46963(11) 0.73225(11) 0.50835(10) 0.0211(3) Uani 1 1 d . . . . .
C3B C 0.51733(12) 0.79214(12) 0.48151(11) 0.0255(3) Uani 1 1 d . . . . .
C4B C 0.53163(12) 0.88506(12) 0.51600(11) 0.0292(4) Uani 1 1 d . . . . .
H4B H 0.562749 0.922710 0.496053 0.035 Uiso 1 1 calc R U . . .
C5B C 0.50109(13) 0.92510(12) 0.58001(11) 0.0301(4) Uani 1 1 d . . . . .
H5B H 0.511618 0.989344 0.603791 0.036 Uiso 1 1 calc R U . . .
C6B C 0.45562(12) 0.86986(12) 0.60785(11) 0.0275(4) Uani 1 1 d . . . . .
H6B H 0.434636 0.896738 0.651244 0.033 Uiso 1 1 calc R U . . .
C7B C 0.43921(11) 0.77412(11) 0.57371(10) 0.0224(3) Uani 1 1 d . . . . .
O8B O 0.55790(10) 0.75621(9) 0.42378(8) 0.0334(3) Uani 1 1 d . . . . .
C9B C 0.49529(17) 0.71127(15) 0.34766(12) 0.0426(5) Uani 1 1 d . . . . .
H9B1 H 0.451424 0.664621 0.351151 0.051 Uiso 1 1 calc R U . . .
H9B2 H 0.531714 0.679531 0.313922 0.051 Uiso 1 1 calc R U . . .
C10B C 0.4405(2) 0.7767(2) 0.31148(16) 0.0731(9) Uani 1 1 d . . . . .
H10D H 0.396983 0.801101 0.340126 0.088 Uiso 1 1 calc R U . . .
H10E H 0.405104 0.744875 0.257085 0.088 Uiso 1 1 calc R U . . .
H10F H 0.483490 0.826983 0.313494 0.088 Uiso 1 1 calc R U . . .
C11B C 0.39621(11) 0.72312(11) 0.61205(10) 0.0235(3) Uani 1 1 d . . . . .
H11B H 0.383929 0.758287 0.657788 0.028 Uiso 1 1 calc R U . . .
N12B N 0.37259(10) 0.63659(9) 0.59216(8) 0.0225(3) Uani 1 1 d . . . . .
C13B C 0.33018(13) 0.60633(12) 0.64438(11) 0.0296(4) Uani 1 1 d . . . . .
H13C H 0.261152 0.600612 0.622123 0.036 Uiso 1 1 calc R U . . .
H13D H 0.348057 0.654177 0.695398 0.036 Uiso 1 1 calc R U . . .
C14B C 0.35829(13) 0.51634(12) 0.65768(11) 0.0286(4) Uani 1 1 d . . . . .
H14C H 0.427428 0.518964 0.672628 0.034 Uiso 1 1 calc R U . . .
H14D H 0.339094 0.509047 0.702023 0.034 Uiso 1 1 calc R U . . .
C15B C 0.31659(13) 0.43290(12) 0.58807(11) 0.0285(4) Uani 1 1 d . . . . .
H15C H 0.327057 0.377450 0.605238 0.034 Uiso 1 1 calc R U . . .
H15D H 0.248090 0.434580 0.568437 0.034 Uiso 1 1 calc R U . . .
N16B N 0.35655(10) 0.42594(10) 0.52319(9) 0.0230(3) Uani 1 1 d . . . . .
C17B C 0.30155(13) 0.35117(12) 0.45371(11) 0.0312(4) Uani 1 1 d . . . . .
H17C H 0.288024 0.297880 0.470433 0.037 Uiso 1 1 calc R U . . .
H17D H 0.339823 0.332340 0.418281 0.037 Uiso 1 1 calc R U . . .
C18B C 0.20998(13) 0.37783(15) 0.40945(13) 0.0396(5) Uani 1 1 d . . . . .
H18C H 0.176202 0.405200 0.446849 0.047 Uiso 1 1 calc R U . . .
H18D H 0.170882 0.321746 0.372039 0.047 Uiso 1 1 calc R U . . .
C19B C 0.21997(13) 0.44457(14) 0.36518(12) 0.0364(4) Uani 1 1 d . . . . .
H19C H 0.258327 0.419153 0.331081 0.044 Uiso 1 1 calc R U . . .
H19D H 0.156983 0.448350 0.330966 0.044 Uiso 1 1 calc R U . . .
N20B N 0.26266(11) 0.53896(11) 0.41298(10) 0.0333(4) Uani 1 1 d . . . . .
C21B C 0.27389(16) 0.58855(16) 0.35834(13) 0.0468(6) Uani 1 1 d . . . . .
H21D H 0.317956 0.560022 0.331842 0.056 Uiso 1 1 calc R U . . .
H21E H 0.298102 0.652409 0.387306 0.056 Uiso 1 1 calc R U . . .
H21F H 0.213051 0.586047 0.319670 0.056 Uiso 1 1 calc R U . . .
C22B C 0.19494(15) 0.58430(18) 0.45073(15) 0.0561(7) Uani 1 1 d . . . . .
H22D H 0.136005 0.584183 0.410710 0.067 Uiso 1 1 calc R U . . .
H22E H 0.220821 0.647438 0.480968 0.067 Uiso 1 1 calc R U . . .
H22F H 0.183238 0.551254 0.485472 0.067 Uiso 1 1 calc R U . . .
N23B N 0.46001(9) 0.45926(9) 0.42115(8) 0.0197(3) Uani 1 1 d . . . . .
N24B N 0.43372(9) 0.42876(10) 0.35202(8) 0.0231(3) Uani 1 1 d . . . . .
N25B N 0.40917(13) 0.39871(15) 0.28480(10) 0.0457(5) Uani 1 1 d . . . . .
H16B H 0.4122(16) 0.4105(14) 0.5362(12) 0.032(6) Uiso 1 1 d . . . . .
NiC Ni 0.48357(2) -0.10524(2) 0.00796(2) 0.01589(5) Uani 1 1 d . . . . .
O1C O 0.35010(8) -0.08148(8) -0.00844(7) 0.0224(2) Uani 1 1 d . . . . .
C2C C 0.30461(11) -0.06844(11) 0.04133(10) 0.0206(3) Uani 1 1 d . . . . .
C3C C 0.21100(12) -0.04315(12) 0.01886(11) 0.0265(4) Uani 1 1 d . . . . .
C4C C 0.16007(13) -0.02348(13) 0.07029(12) 0.0320(4) Uani 1 1 d . . . . .
H4C H 0.099029 -0.005535 0.054338 0.038 Uiso 1 1 calc R U . . .
C5C C 0.19755(14) -0.02970(13) 0.14636(12) 0.0343(4) Uani 1 1 d . . . . .
H5C H 0.162251 -0.015446 0.181825 0.041 Uiso 1 1 calc R U . . .
C6C C 0.28488(13) -0.05630(12) 0.16893(11) 0.0303(4) Uani 1 1 d . . . . .
H6C H 0.309464 -0.061357 0.220090 0.036 Uiso 1 1 calc R U . . .
C7C C 0.33973(12) -0.07656(11) 0.11760(10) 0.0226(3) Uani 1 1 d . . . . .
O8C O 0.18085(9) -0.04118(11) -0.05682(9) 0.0388(3) Uani 1 1 d . . . . .
C9C C 0.08452(13) -0.03175(16) -0.08963(14) 0.0428(5) Uani 1 1 d . . . . .
H9C1 H 0.071109 0.030807 -0.066172 0.051 Uiso 1 1 calc R U . . .
H9C2 H 0.044366 -0.075705 -0.079214 0.051 Uiso 1 1 calc R U . . .
C10C C 0.06489(16) -0.0500(2) -0.17511(16) 0.0624(8) Uani 1 1 d . . . . .
H10G H 0.106879 -0.007952 -0.184782 0.075 Uiso 1 1 calc R U . . .
H10H H -0.000295 -0.041006 -0.198636 0.075 Uiso 1 1 calc R U . . .
H10I H 0.075171 -0.113118 -0.198184 0.075 Uiso 1 1 calc R U . . .
C11C C 0.42946(12) -0.10758(11) 0.14614(10) 0.0235(3) Uani 1 1 d . . . . .
H11C H 0.445904 -0.110432 0.198172 0.028 Uiso 1 1 calc R U . . .
N12C N 0.49024(10) -0.13193(9) 0.11030(8) 0.0218(3) Uani 1 1 d . . . . .
C13C C 0.57537(13) -0.16276(13) 0.15479(10) 0.0286(4) Uani 1 1 d . . . . .
H13E H 0.574793 -0.229141 0.131050 0.034 Uiso 1 1 calc R U . . .
H13F H 0.573831 -0.153185 0.208724 0.034 Uiso 1 1 calc R U . . .
C14C C 0.66610(12) -0.11366(12) 0.15766(10) 0.0267(4) Uani 1 1 d . . . . .
H14E H 0.661013 -0.047189 0.170613 0.032 Uiso 1 1 calc R U . . .
H14F H 0.718029 -0.124029 0.199969 0.032 Uiso 1 1 calc R U . . .
C15C C 0.69008(12) -0.14432(13) 0.08204(10) 0.0277(4) Uani 1 1 d . . . . .
H15E H 0.755277 -0.119404 0.091515 0.033 Uiso 1 1 calc R U . . .
H15F H 0.686915 -0.211801 0.065326 0.033 Uiso 1 1 calc R U . . .
N16C N 0.62683(9) -0.11479(10) 0.01827(8) 0.0201(3) Uani 1 1 d . . . . .
C17C C 0.64580(12) -0.15978(12) -0.05578(10) 0.0253(3) Uani 1 1 d . . . . .
H17E H 0.714377 -0.158292 -0.045799 0.030 Uiso 1 1 calc R U . . .
H17F H 0.621540 -0.124895 -0.093149 0.030 Uiso 1 1 calc R U . . .
C18C C 0.60129(13) -0.25853(12) -0.09231(11) 0.0298(4) Uani 1 1 d . . . . .
H18E H 0.629724 -0.289005 -0.132806 0.036 Uiso 1 1 calc R U . . .
H18F H 0.616729 -0.290193 -0.051675 0.036 Uiso 1 1 calc R U . . .
C19C C 0.49557(13) -0.27016(12) -0.12892(10) 0.0275(4) Uani 1 1 d . . . . .
H19E H 0.480049 -0.233509 -0.165863 0.033 Uiso 1 1 calc R U . . .
H19F H 0.475467 -0.335062 -0.159547 0.033 Uiso 1 1 calc R U . . .
N20C N 0.43974(10) -0.24349(10) -0.07381(9) 0.0249(3) Uani 1 1 d . . . . .
C21C C 0.34123(13) -0.24999(14) -0.12217(12) 0.0347(4) Uani 1 1 d . . . . .
H21G H 0.322691 -0.311046 -0.159818 0.042 Uiso 1 1 calc R U . . .
H21H H 0.334872 -0.204006 -0.150083 0.042 Uiso 1 1 calc R U . . .
H21I H 0.300816 -0.239216 -0.088689 0.042 Uiso 1 1 calc R U . . .
C22C C 0.44445(17) -0.31086(13) -0.03020(12) 0.0388(5) Uani 1 1 d . . . . .
H22G H 0.408517 -0.293042 0.006521 0.047 Uiso 1 1 calc R U . . .
H22H H 0.509920 -0.312879 -0.001464 0.047 Uiso 1 1 calc R U . . .
H22I H 0.418039 -0.371349 -0.066738 0.047 Uiso 1 1 calc R U . . .
N23C N 0.47716(9) -0.03966(9) -0.07824(7) 0.0181(3) Uani 1 1 d . . . . .
N24C N 0.45201(10) -0.06719(9) -0.14745(8) 0.0215(3) Uani 1 1 d . . . . .
N25C N 0.42803(15) -0.09274(12) -0.21516(9) 0.0432(5) Uani 1 1 d . . . . .
H16C H 0.6420(13) -0.0599(14) 0.0283(11) 0.020(5) Uiso 1 1 d . . . . .
NiD Ni 0.89534(2) 1.03353(2) 0.50261(2) 0.01578(5) Uani 1 1 d . . . . .
O1D O 0.95005(8) 1.15622(8) 0.50696(7) 0.0226(2) Uani 1 1 d . . . . .
C2D C 0.92594(11) 1.19870(12) 0.45484(11) 0.0246(3) Uani 1 1 d . . . . .
C3D C 0.98206(13) 1.28081(13) 0.46467(13) 0.0330(4) Uani 1 1 d . . . . .
C4D C 0.96153(14) 1.32680(15) 0.40994(15) 0.0430(5) Uani 1 1 d . . . . .
H4D H 0.999968 1.380970 0.418172 0.052 Uiso 1 1 calc R U . . .
C5D C 0.88527(15) 1.29553(17) 0.34239(15) 0.0474(6) Uani 1 1 d . . . . .
H5D H 0.872261 1.327527 0.304521 0.057 Uiso 1 1 calc R U . . .
C6D C 0.82912(14) 1.21776(15) 0.33129(13) 0.0384(5) Uani 1 1 d . . . . .
H6D H 0.776941 1.196542 0.285415 0.046 Uiso 1 1 calc R U . . .
C7D C 0.84726(12) 1.16870(13) 0.38654(11) 0.0268(4) Uani 1 1 d . . . . .
O8D O 1.06310(9) 1.31100(10) 0.52730(9) 0.0385(3) Uani 1 1 d . . . . .
C9D C 1.05314(18) 1.33483(19) 0.60459(16) 0.0595(7) Uani 1 1 d . . . . .
H9D1 H 1.025164 1.393217 0.613483 0.071 Uiso 1 1 calc R U . A 1
H9D2 H 1.008045 1.287480 0.605644 0.071 Uiso 1 1 calc R U . A 1
C10D C 1.1170(10) 1.3420(11) 0.6532(8) 0.048(5) Uani 0.175(8) 1 d . U P B 1
H10J H 1.129957 1.281764 0.659461 0.072 Uiso 0.175(8) 1 calc R U P B 1
H10K H 1.108675 1.381640 0.701111 0.072 Uiso 0.175(8) 1 calc R U P B 1
H10L H 1.169643 1.369131 0.642581 0.072 Uiso 0.175(8) 1 calc R U P B 1
C10E C 1.1009(4) 1.4221(4) 0.6554(3) 0.140(3) Uani 0.825(8) 1 d . . P B 2
H10M H 1.168645 1.420843 0.665927 0.210 Uiso 0.825(8) 1 calc R U P B 2
H10N H 1.085986 1.435480 0.704485 0.210 Uiso 0.825(8) 1 calc R U P B 2
H10O H 1.080581 1.469638 0.630378 0.210 Uiso 0.825(8) 1 calc R U P B 2
C11D C 0.78263(11) 1.08825(12) 0.36824(10) 0.0240(3) Uani 1 1 d . . . . .
H11D H 0.732720 1.075450 0.320783 0.029 Uiso 1 1 calc R U . . .
N12D N 0.78421(9) 1.03185(9) 0.40810(8) 0.0198(3) Uani 1 1 d . . . . .
C13D C 0.70758(11) 0.95651(12) 0.37409(10) 0.0247(3) Uani 1 1 d . . . . .
H13G H 0.672543 0.957031 0.320721 0.030 Uiso 1 1 calc R U . . .
H13H H 0.663816 0.967283 0.405367 0.030 Uiso 1 1 calc R U . . .
C14D C 0.74050(12) 0.86245(12) 0.37037(10) 0.0255(3) Uani 1 1 d . . . . .
H14G H 0.688631 0.815409 0.334572 0.031 Uiso 1 1 calc R U . . .
H14H H 0.792974 0.856490 0.348016 0.031 Uiso 1 1 calc R U . . .
C15D C 0.77247(12) 0.84334(12) 0.44860(10) 0.0255(3) Uani 1 1 d . . . . .
H15G H 0.722152 0.854761 0.473226 0.031 Uiso 1 1 calc R U . . .
H15H H 0.781940 0.777949 0.439635 0.031 Uiso 1 1 calc R U . . .
N16D N 0.86023(9) 0.89938(9) 0.50325(8) 0.0196(3) Uani 1 1 d . . . . .
C17D C 0.87537(12) 0.88763(12) 0.58170(10) 0.0249(3) Uani 1 1 d . . . . .
H17G H 0.942418 0.904942 0.612192 0.030 Uiso 1 1 calc R U . . .
H17H H 0.860060 0.822351 0.575780 0.030 Uiso 1 1 calc R U . . .
C18D C 0.81659(13) 0.94446(13) 0.62660(11) 0.0281(4) Uani 1 1 d . . . . .
H18G H 0.818951 0.922982 0.672104 0.034 Uiso 1 1 calc R U . . .
H18H H 0.750643 0.933322 0.592718 0.034 Uiso 1 1 calc R U . . .
C19D C 0.84640(12) 1.04674(12) 0.65530(10) 0.0255(3) Uani 1 1 d . . . . .
H19G H 0.812045 1.075457 0.691859 0.031 Uiso 1 1 calc R U . . .
H19H H 0.913916 1.057162 0.685190 0.031 Uiso 1 1 calc R U . . .
N20D N 0.83120(9) 1.09456(10) 0.59441(8) 0.0216(3) Uani 1 1 d . . . . .
C21D C 0.87223(14) 1.19066(12) 0.63442(11) 0.0299(4) Uani 1 1 d . . . . .
H21J H 0.858825 1.225704 0.596851 0.036 Uiso 1 1 calc R U . . .
H21K H 0.940180 1.192851 0.656952 0.036 Uiso 1 1 calc R U . . .
H21L H 0.844849 1.217038 0.675953 0.036 Uiso 1 1 calc R U . . .
C22D C 0.72969(12) 1.09540(15) 0.55962(11) 0.0336(4) Uani 1 1 d . . . . .
H22J H 0.699798 1.032508 0.534003 0.040 Uiso 1 1 calc R U . . .
H22K H 0.719223 1.129191 0.521178 0.040 Uiso 1 1 calc R U . . .
H22L H 0.702600 1.125055 0.600580 0.040 Uiso 1 1 calc R U . . .
N23D N 1.02839(9) 1.02845(9) 0.57973(7) 0.0185(3) Uani 1 1 d . . . . .
N24D N 1.06192(9) 1.06243(9) 0.64841(8) 0.0205(3) Uani 1 1 d . . . . .
N25D N 1.09544(11) 1.09479(13) 0.71494(9) 0.0385(4) Uani 1 1 d . . . . .
H16D H 0.9061(15) 0.8743(14) 0.4900(12) 0.026(5) Uiso 1 1 d . . . . .
C26 C 0.35001(18) 0.17780(18) 0.26676(17) 0.0603(7) Uani 1 1 d . . . . .
H26A H 0.375605 0.165679 0.316933 0.090 Uiso 1 1 calc R U . . .
H26B H 0.382827 0.234388 0.267936 0.090 Uiso 1 1 calc R U . . .
H26C H 0.358547 0.126935 0.225131 0.090 Uiso 1 1 calc R U . . .
C27 C 0.25259(18) 0.18709(15) 0.25263(13) 0.0435(5) Uani 1 1 d . . . . .
N28 N 0.17395(18) 0.19372(15) 0.24292(14) 0.0624(6) Uani 1 1 d . . . . .

loop_
_atom_site_aniso_label
_atom_site_aniso_U_11
_atom_site_aniso_U_22
_atom_site_aniso_U_33
_atom_site_aniso_U_23
_atom_site_aniso_U_13
_atom_site_aniso_U_12
NiA 0.01822(10) 0.01647(10) 0.01861(10) 0.00425(8) 0.00345(8) -0.00038(7)
O1A 0.0199(5) 0.0257(6) 0.0262(6) 0.0062(5) 0.0060(5) -0.0007(5)
C2A 0.0224(8) 0.0236(8) 0.0327(9) 0.0149(7) 0.0076(7) 0.0065(6)
C3A 0.0231(8) 0.0277(9) 0.0443(11) 0.0207(8) 0.0080(8) 0.0054(7)
C4A 0.0301(10) 0.0340(10) 0.0714(15) 0.0322(11) 0.0254(10) 0.0120(8)
C5A 0.0481(12) 0.0362(11) 0.0683(15) 0.0264(11) 0.0410(12) 0.0198(9)
C6A 0.0436(11) 0.0295(10) 0.0447(12) 0.0156(9) 0.0255(9) 0.0163(8)
C7A 0.0274(8) 0.0240(8) 0.0316(9) 0.0132(7) 0.0127(7) 0.0106(7)
O8A 0.0312(7) 0.0378(8) 0.0436(8) 0.0188(7) 0.0012(6) -0.0090(6)
C9A 0.0410(12) 0.0567(15) 0.0495(14) 0.0244(12) 0.0042(10) -0.0085(10)
C10A 0.0505(16) 0.104(2) 0.0572(17) 0.0319(17) 0.0018(13) -0.0161(15)
C11A 0.0322(9) 0.0208(8) 0.0235(8) 0.0056(7) 0.0077(7) 0.0072(7)
N12A 0.0249(7) 0.0192(7) 0.0227(7) 0.0034(6) 0.0044(6) 0.0007(5)
C13A 0.0302(9) 0.0238(9) 0.0270(9) -0.0019(7) 0.0049(7) -0.0034(7)
C14A 0.0263(9) 0.0271(9) 0.0282(9) 0.0038(7) 0.0001(7) -0.0062(7)
C15A 0.0236(8) 0.0236(9) 0.0335(10) 0.0046(7) 0.0050(7) -0.0055(7)
N16A 0.0206(7) 0.0196(7) 0.0253(7) 0.0070(6) 0.0050(6) -0.0007(5)
C17A 0.0229(8) 0.0289(9) 0.0304(9) 0.0118(7) 0.0101(7) 0.0012(7)
C18A 0.0290(9) 0.0353(10) 0.0368(10) 0.0204(8) 0.0126(8) 0.0020(7)
C19A 0.0287(9) 0.0316(9) 0.0280(9) 0.0155(8) 0.0074(7) 0.0039(7)
N20A 0.0223(7) 0.0230(7) 0.0270(7) 0.0101(6) 0.0051(6) 0.0019(5)
C21A 0.0375(10) 0.0233(9) 0.0355(10) 0.0112(8) 0.0072(8) 0.0062(7)
C22A 0.0229(8) 0.0353(10) 0.0346(10) 0.0172(8) 0.0000(7) -0.0002(7)
N23A 0.0256(7) 0.0185(7) 0.0198(7) 0.0040(5) 0.0060(6) 0.0003(5)
N24A 0.0229(7) 0.0219(7) 0.0238(8) 0.0071(6) 0.0037(6) 0.0030(5)
N25A 0.0491(10) 0.0398(10) 0.0204(8) 0.0067(7) 0.0078(7) 0.0079(8)
NiB 0.01489(9) 0.01630(10) 0.01837(10) 0.00382(8) 0.00549(7) 0.00355(7)
O1B 0.0288(6) 0.0180(5) 0.0268(6) 0.0085(5) 0.0128(5) 0.0067(5)
C2B 0.0200(7) 0.0197(8) 0.0242(8) 0.0087(6) 0.0055(6) 0.0064(6)
C3B 0.0267(8) 0.0237(8) 0.0317(9) 0.0139(7) 0.0118(7) 0.0086(7)
C4B 0.0250(8) 0.0256(9) 0.0401(10) 0.0164(8) 0.0082(8) 0.0036(7)
C5B 0.0315(9) 0.0170(8) 0.0387(10) 0.0074(7) 0.0069(8) 0.0033(7)
C6B 0.0300(9) 0.0224(8) 0.0283(9) 0.0054(7) 0.0082(7) 0.0066(7)
C7B 0.0217(8) 0.0201(8) 0.0252(8) 0.0070(7) 0.0061(6) 0.0059(6)
O8B 0.0391(7) 0.0325(7) 0.0393(8) 0.0156(6) 0.0229(6) 0.0097(6)
C9B 0.0579(14) 0.0433(12) 0.0357(11) 0.0175(10) 0.0223(10) 0.0088(10)
C10B 0.085(2) 0.097(2) 0.0487(15) 0.0341(16) 0.0240(15) 0.0549(19)
C11B 0.0226(8) 0.0220(8) 0.0244(8) 0.0027(7) 0.0089(7) 0.0065(6)
N12B 0.0212(7) 0.0224(7) 0.0261(7) 0.0067(6) 0.0110(6) 0.0057(5)
C13B 0.0340(9) 0.0275(9) 0.0325(10) 0.0048(8) 0.0216(8) 0.0033(7)
C14B 0.0299(9) 0.0321(9) 0.0280(9) 0.0092(8) 0.0150(7) -0.0003(7)
C15B 0.0289(9) 0.0251(9) 0.0368(10) 0.0094(8) 0.0183(8) 0.0006(7)
N16B 0.0182(7) 0.0219(7) 0.0300(8) 0.0060(6) 0.0109(6) 0.0007(5)
C17B 0.0314(9) 0.0230(9) 0.0364(10) 0.0004(8) 0.0151(8) -0.0070(7)
C18B 0.0236(9) 0.0435(12) 0.0400(11) -0.0023(9) 0.0074(8) -0.0111(8)
C19B 0.0190(8) 0.0459(12) 0.0314(10) 0.0014(9) -0.0017(7) -0.0002(8)
N20B 0.0223(7) 0.0339(9) 0.0349(9) 0.0051(7) 0.0001(6) 0.0093(6)
C21B 0.0439(12) 0.0439(12) 0.0420(12) 0.0188(10) -0.0090(10) 0.0115(10)
C22B 0.0251(10) 0.0647(16) 0.0580(15) -0.0031(12) 0.0010(10) 0.0239(10)
N23B 0.0178(6) 0.0206(7) 0.0184(7) 0.0029(5) 0.0048(5) 0.0040(5)
N24B 0.0201(6) 0.0259(7) 0.0216(7) 0.0040(6) 0.0068(5) 0.0001(5)
N25B 0.0356(9) 0.0708(13) 0.0200(8) -0.0003(8) 0.0066(7) -0.0071(9)
NiC 0.01535(9) 0.01768(10) 0.01519(9) 0.00586(7) 0.00451(7) 0.00348(7)
O1C 0.0156(5) 0.0321(6) 0.0221(6) 0.0106(5) 0.0071(4) 0.0044(4)
C2C 0.0184(7) 0.0186(7) 0.0264(8) 0.0055(6) 0.0104(6) -0.0003(6)
C3C 0.0203(8) 0.0270(9) 0.0349(10) 0.0113(7) 0.0110(7) 0.0014(6)
C4C 0.0244(8) 0.0276(9) 0.0496(12) 0.0100(8) 0.0211(8) 0.0054(7)
C5C 0.0374(10) 0.0298(10) 0.0420(11) 0.0033(8) 0.0286(9) 0.0008(8)
C6C 0.0374(10) 0.0280(9) 0.0286(9) 0.0046(7) 0.0190(8) -0.0024(7)
C7C 0.0249(8) 0.0207(8) 0.0237(8) 0.0051(6) 0.0113(7) -0.0015(6)
O8C 0.0178(6) 0.0611(10) 0.0471(8) 0.0293(7) 0.0116(6) 0.0100(6)
C9C 0.0217(9) 0.0473(12) 0.0648(15) 0.0270(11) 0.0111(9) 0.0091(8)
C10C 0.0288(11) 0.099(2) 0.0619(17) 0.0402(16) 0.0017(11) 0.0099(12)
C11C 0.0297(8) 0.0232(8) 0.0198(8) 0.0090(7) 0.0085(7) -0.0007(7)
N12C 0.0237(7) 0.0213(7) 0.0211(7) 0.0095(6) 0.0049(5) 0.0033(5)
C13C 0.0312(9) 0.0334(10) 0.0235(9) 0.0156(8) 0.0046(7) 0.0095(7)
C14C 0.0240(8) 0.0312(9) 0.0216(8) 0.0090(7) 0.0004(7) 0.0093(7)
C15C 0.0219(8) 0.0325(9) 0.0280(9) 0.0103(7) 0.0050(7) 0.0117(7)
N16C 0.0192(6) 0.0201(7) 0.0214(7) 0.0063(6) 0.0061(5) 0.0071(5)
C17C 0.0230(8) 0.0302(9) 0.0259(9) 0.0085(7) 0.0117(7) 0.0110(7)
C18C 0.0339(9) 0.0277(9) 0.0273(9) 0.0041(7) 0.0115(8) 0.0149(7)
C19C 0.0352(9) 0.0200(8) 0.0236(9) 0.0015(7) 0.0081(7) 0.0058(7)
N20C 0.0282(7) 0.0196(7) 0.0256(7) 0.0056(6) 0.0073(6) 0.0004(6)
C21C 0.0279(9) 0.0329(10) 0.0335(10) 0.0007(8) 0.0044(8) -0.0067(7)
C22C 0.0586(13) 0.0220(9) 0.0355(11) 0.0095(8) 0.0133(10) -0.0024(9)
N23C 0.0207(6) 0.0191(6) 0.0143(6) 0.0050(5) 0.0052(5) 0.0038(5)
N24C 0.0254(7) 0.0197(7) 0.0189(7) 0.0057(5) 0.0058(5) 0.0070(5)
N25C 0.0717(13) 0.0333(9) 0.0167(8) 0.0045(7) 0.0042(8) 0.0143(9)
NiD 0.01454(9) 0.01782(10) 0.01487(9) 0.00529(7) 0.00385(7) 0.00341(7)
O1D 0.0226(6) 0.0199(6) 0.0260(6) 0.0079(5) 0.0072(5) 0.0035(4)
C2D 0.0211(8) 0.0240(8) 0.0357(10) 0.0140(7) 0.0140(7) 0.0110(6)
C3D 0.0228(8) 0.0295(9) 0.0554(13) 0.0216(9) 0.0160(8) 0.0099(7)
C4D 0.0283(10) 0.0408(11) 0.0787(17) 0.0398(12) 0.0229(10) 0.0118(8)
C5D 0.0368(11) 0.0603(14) 0.0711(16) 0.0520(13) 0.0234(11) 0.0187(10)
C6D 0.0281(9) 0.0542(13) 0.0477(12) 0.0348(11) 0.0140(9) 0.0174(9)
C7D 0.0225(8) 0.0329(9) 0.0344(10) 0.0198(8) 0.0127(7) 0.0122(7)
O8D 0.0260(7) 0.0348(7) 0.0576(9) 0.0194(7) 0.0122(6) 0.0010(5)
C9D 0.0445(14) 0.0511(15) 0.0682(18) -0.0143(13) 0.0264(13) -0.0037(11)
C10D 0.046(5) 0.051(5) 0.046(5) 0.013(2) 0.015(2) 0.005(2)
C10E 0.161(5) 0.117(5) 0.116(4) -0.059(3) 0.104(4) -0.099(4)
C11D 0.0202(8) 0.0335(9) 0.0201(8) 0.0103(7) 0.0062(6) 0.0106(7)
N12D 0.0165(6) 0.0241(7) 0.0172(6) 0.0047(5) 0.0041(5) 0.0052(5)
C13D 0.0186(7) 0.0287(9) 0.0220(8) 0.0054(7) 0.0013(6) 0.0019(6)
C14D 0.0215(8) 0.0243(8) 0.0242(8) 0.0016(7) 0.0028(7) -0.0017(6)
C15D 0.0204(8) 0.0237(8) 0.0308(9) 0.0078(7) 0.0061(7) -0.0008(6)
N16D 0.0162(6) 0.0213(7) 0.0224(7) 0.0073(5) 0.0068(5) 0.0035(5)
C17D 0.0236(8) 0.0275(9) 0.0278(9) 0.0153(7) 0.0077(7) 0.0026(7)
C18D 0.0277(9) 0.0366(10) 0.0259(9) 0.0138(8) 0.0128(7) 0.0019(7)
C19D 0.0248(8) 0.0357(10) 0.0183(8) 0.0081(7) 0.0102(7) 0.0055(7)
N20D 0.0182(6) 0.0279(7) 0.0190(7) 0.0065(6) 0.0065(5) 0.0072(5)
C21D 0.0377(10) 0.0260(9) 0.0254(9) 0.0035(7) 0.0125(8) 0.0096(7)
C22D 0.0219(8) 0.0521(12) 0.0274(9) 0.0101(9) 0.0094(7) 0.0144(8)
N23D 0.0154(6) 0.0237(7) 0.0156(6) 0.0051(5) 0.0042(5) 0.0045(5)
N24D 0.0167(6) 0.0257(7) 0.0194(7) 0.0059(6) 0.0066(5) 0.0048(5)
N25D 0.0270(8) 0.0598(12) 0.0192(8) -0.0002(8) 0.0044(6) 0.0040(8)
C26 0.0524(15) 0.0494(15) 0.0704(18) 0.0121(13) 0.0118(13) 0.0013(12)
C27 0.0569(14) 0.0324(11) 0.0376(12) 0.0140(9) 0.0057(10) 0.0085(10)
N28 0.0702(16) 0.0511(13) 0.0669(15) 0.0282(11) 0.0117(12) 0.0167(11)

loop_
_atom_type_symbol
_atom_type_description
_atom_type_scat_dispersion_real
_atom_type_scat_dispersion_imag
_atom_type_scat_source
C C 0.0033 0.0016 'International Tables Vol C Tables 4.2.6.8 and 6.1.1.4'
H H 0.0000 0.0000 'International Tables Vol C Tables 4.2.6.8 and 6.1.1.4'
N N 0.0061 0.0033 'International Tables Vol C Tables 4.2.6.8 and 6.1.1.4'
O O 0.0106 0.0060 'International Tables Vol C Tables 4.2.6.8 and 6.1.1.4'
Ni Ni 0.3393 1.1124 'International Tables Vol C Tables 4.2.6.8 and 6.1.1.4'

loop_
_geom_angle_atom_site_label_1
_geom_angle_atom_site_label_2
_geom_angle_atom_site_label_3
_geom_angle
_geom_angle_site_symmetry_1
_geom_angle_site_symmetry_3
_geom_angle_publ_flag
O1A NiA N12A 90.17(5) . . ?
O1A NiA N23A 85.21(5) . . ?
N12A NiA N23A 165.74(6) . . ?
O1A NiA N16A 171.21(5) . . ?
N12A NiA N16A 95.88(6) . . ?
N23A NiA N16A 87.40(5) . . ?
O1A NiA N20A 92.55(5) . . ?
N12A NiA N20A 98.69(6) . . ?
N23A NiA N20A 94.99(5) . . ?
N16A NiA N20A 92.82(5) . . ?
O1A NiA N23A 87.60(5) . 2_545 ?
N12A NiA N23A 87.08(5) . 2_545 ?
N23A NiA N23A 79.26(6) . 2_545 ?
N16A NiA N23A 86.36(5) . 2_545 ?
N20A NiA N23A 174.22(5) . 2_545 ?
C2A O1A NiA 128.15(11) . . ?
O1A C2A C7A 124.70(16) . . ?
O1A C2A C3A 119.39(17) . . ?
C7A C2A C3A 115.90(16) . . ?
C4A C3A O8A 118.87(17) . . ?
C4A C3A C2A 121.73(19) . . ?
O8A C3A C2A 119.20(17) . . ?
C3A C4A C5A 121.34(19) . . ?
C3A C4A H4A 119.3 . . ?
C5A C4A H4A 119.3 . . ?
C6A C5A C4A 118.78(19) . . ?
C6A C5A H5A 120.6 . . ?
C4A C5A H5A 120.6 . . ?
C5A C6A C7A 121.6(2) . . ?
C5A C6A H6A 119.2 . . ?
C7A C6A H6A 119.2 . . ?
C6A C7A C2A 120.59(17) . . ?
C6A C7A C11A 116.10(17) . . ?
C2A C7A C11A 123.30(16) . . ?
C3A O8A C9A 116.62(16) . . ?
C10A C9A O8A 111.4(2) . . ?
C10A C9A H9A1 109.3 . . ?
O8A C9A H9A1 109.3 . . ?
C10A C9A H9A2 109.3 . . ?
O8A C9A H9A2 109.3 . . ?
H9A1 C9A H9A2 108.0 . . ?
C9A C10A H10A 109.5 . . ?
C9A C10A H10B 109.5 . . ?
H10A C10A H10B 109.5 . . ?
C9A C10A H10C 109.5 . . ?
H10A C10A H10C 109.5 . . ?
H10B C10A H10C 109.5 . . ?
N12A C11A C7A 127.93(16) . . ?
N12A C11A H11A 116.0 . . ?
C7A C11A H11A 116.0 . . ?
C11A N12A C13A 114.67(15) . . ?
C11A N12A NiA 124.27(12) . . ?
C13A N12A NiA 120.17(11) . . ?
N12A C13A C14A 113.25(14) . . ?
N12A C13A H13A 108.9 . . ?
C14A C13A H13A 108.9 . . ?
N12A C13A H13B 108.9 . . ?
C14A C13A H13B 108.9 . . ?
H13A C13A H13B 107.7 . . ?
C15A C14A C13A 113.17(16) . . ?
C15A C14A H14A 108.9 . . ?
C13A C14A H14A 108.9 . . ?
C15A C14A H14B 108.9 . . ?
C13A C14A H14B 108.9 . . ?
H14A C14A H14B 107.8 . . ?
N16A C15A C14A 113.25(14) . . ?
N16A C15A H15A 108.9 . . ?
C14A C15A H15A 108.9 . . ?
N16A C15A H15B 108.9 . . ?
C14A C15A H15B 108.9 . . ?
H15A C15A H15B 107.7 . . ?
C17A N16A C15A 109.19(13) . . ?
C17A N16A NiA 115.75(10) . . ?
C15A N16A NiA 121.43(11) . . ?
C17A N16A H16A 104.9(14) . . ?
C15A N16A H16A 106.2(14) . . ?
NiA N16A H16A 96.7(14) . . ?
N16A C17A C18A 112.74(15) . . ?
N16A C17A H17A 109.0 . . ?
C18A C17A H17A 109.0 . . ?
N16A C17A H17B 109.0 . . ?
C18A C17A H17B 109.0 . . ?
H17A C17A H17B 107.8 . . ?
C19A C18A C17A 114.50(15) . . ?
C19A C18A H18A 108.6 . . ?
C17A C18A H18A 108.6 . . ?
C19A C18A H18B 108.6 . . ?
C17A C18A H18B 108.6 . . ?
H18A C18A H18B 107.6 . . ?
N20A C19A C18A 115.74(15) . . ?
N20A C19A H19A 108.3 . . ?
C18A C19A H19A 108.3 . . ?
N20A C19A H19B 108.3 . . ?
C18A C19A H19B 108.3 . . ?
H19A C19A H19B 107.4 . . ?
C21A N20A C22A 107.14(14) . . ?
C21A N20A C19A 109.18(14) . . ?
C22A N20A C19A 106.36(14) . . ?
C21A N20A NiA 110.37(11) . . ?
C22A N20A NiA 108.68(10) . . ?
C19A N20A NiA 114.77(10) . . ?
N20A C21A H21A 109.5 . . ?
N20A C21A H21B 109.5 . . ?
H21A C21A H21B 109.5 . . ?
N20A C21A H21C 109.5 . . ?
H21A C21A H21C 109.5 . . ?
H21B C21A H21C 109.5 . . ?
N20A C22A H22A 109.5 . . ?
N20A C22A H22B 109.5 . . ?
H22A C22A H22B 109.5 . . ?
N20A C22A H22C 109.5 . . ?
H22A C22A H22C 109.5 . . ?
H22B C22A H22C 109.5 . . ?
N24A N23A NiA 135.05(12) . . ?
N24A N23A NiA 123.39(11) . 2_545 ?
NiA N23A NiA 100.74(6) . 2_545 ?
N25A N24A N23A 178.52(18) . . ?
O1B NiB N12B 91.21(5) . . ?
O1B NiB N16B 169.60(5) . . ?
N12B NiB N16B 96.52(6) . . ?
O1B NiB N23B 83.28(5) . . ?
N12B NiB N23B 166.26(5) . . ?
N16B NiB N23B 87.63(5) . . ?
O1B NiB N20B 93.44(6) . . ?
N12B NiB N20B 97.13(6) . . ?
N16B NiB N20B 92.50(6) . . ?
N23B NiB N20B 95.76(6) . . ?
O1B NiB N23B 86.26(5) . 2_666 ?
N12B NiB N23B 88.40(5) . 2_666 ?
N16B NiB N23B 87.01(5) . 2_666 ?
N23B NiB N23B 78.71(5) . 2_666 ?
N20B NiB N23B 174.47(6) . 2_666 ?
C2B O1B NiB 128.74(11) . . ?
O1B C2B C7B 124.23(15) . . ?
O1B C2B C3B 119.45(15) . . ?
C7B C2B C3B 116.30(15) . . ?
C4B C3B O8B 117.95(16) . . ?
C4B C3B C2B 121.89(16) . . ?
O8B C3B C2B 119.91(15) . . ?
C3B C4B C5B 121.07(17) . . ?
C3B C4B H4B 119.5 . . ?
C5B C4B H4B 119.5 . . ?
C6B C5B C4B 118.80(16) . . ?
C6B C5B H5B 120.6 . . ?
C4B C5B H5B 120.6 . . ?
C5B C6B C7B 121.77(17) . . ?
C5B C6B H6B 119.1 . . ?
C7B C6B H6B 119.1 . . ?
C6B C7B C2B 120.16(16) . . ?
C6B C7B C11B 116.17(15) . . ?
C2B C7B C11B 123.55(15) . . ?
C3B O8B C9B 116.58(15) . . ?
O8B C9B C10B 112.0(2) . . ?
O8B C9B H9B1 109.2 . . ?
C10B C9B H9B1 109.2 . . ?
O8B C9B H9B2 109.2 . . ?
C10B C9B H9B2 109.2 . . ?
H9B1 C9B H9B2 107.9 . . ?
C9B C10B H10D 109.5 . . ?
C9B C10B H10E 109.5 . . ?
H10D C10B H10E 109.5 . . ?
C9B C10B H10F 109.5 . . ?
H10D C10B H10F 109.5 . . ?
H10E C10B H10F 109.5 . . ?
N12B C11B C7B 128.44(16) . . ?
N12B C11B H11B 115.8 . . ?
C7B C11B H11B 115.8 . . ?
C11B N12B C13B 114.81(14) . . ?
C11B N12B NiB 123.67(12) . . ?
C13B N12B NiB 121.39(11) . . ?
N12B C13B C14B 114.65(14) . . ?
N12B C13B H13C 108.6 . . ?
C14B C13B H13C 108.6 . . ?
N12B C13B H13D 108.6 . . ?
C14B C13B H13D 108.6 . . ?
H13C C13B H13D 107.6 . . ?
C15B C14B C13B 114.70(16) . . ?
C15B C14B H14C 108.6 . . ?
C13B C14B H14C 108.6 . . ?
C15B C14B H14D 108.6 . . ?
C13B C14B H14D 108.6 . . ?
H14C C14B H14D 107.6 . . ?
N16B C15B C14B 113.65(14) . . ?
N16B C15B H15C 108.8 . . ?
C14B C15B H15C 108.8 . . ?
N16B C15B H15D 108.8 . . ?
C14B C15B H15D 108.8 . . ?
H15C C15B H15D 107.7 . . ?
C17B N16B C15B 109.58(13) . . ?
C17B N16B NiB 115.28(11) . . ?
C15B N16B NiB 120.60(11) . . ?
C17B N16B H16B 106.1(14) . . ?
C15B N16B H16B 108.9(14) . . ?
NiB N16B H16B 94.0(14) . . ?
N16B C17B C18B 113.22(15) . . ?
N16B C17B H17C 108.9 . . ?
C18B C17B H17C 108.9 . . ?
N16B C17B H17D 108.9 . . ?
C18B C17B H17D 108.9 . . ?
H17C C17B H17D 107.7 . . ?
C17B C18B C19B 114.89(16) . . ?
C17B C18B H18C 108.5 . . ?
C19B C18B H18C 108.5 . . ?
C17B C18B H18D 108.5 . . ?
C19B C18B H18D 108.5 . . ?
H18C C18B H18D 107.5 . . ?
N20B C19B C18B 116.46(17) . . ?
N20B C19B H19C 108.2 . . ?
C18B C19B H19C 108.2 . . ?
N20B C19B H19D 108.2 . . ?
C18B C19B H19D 108.2 . . ?
H19C C19B H19D 107.3 . . ?
C21B N20B C22B 107.16(18) . . ?
C21B N20B C19B 106.91(16) . . ?
C22B N20B C19B 108.20(17) . . ?
C21B N20B NiB 109.71(12) . . ?
C22B N20B NiB 110.81(13) . . ?
C19B N20B NiB 113.77(11) . . ?
N20B C21B H21D 109.5 . . ?
N20B C21B H21E 109.5 . . ?
H21D C21B H21E 109.5 . . ?
N20B C21B H21F 109.5 . . ?
H21D C21B H21F 109.5 . . ?
H21E C21B H21F 109.5 . . ?
N20B C22B H22D 109.5 . . ?
N20B C22B H22E 109.5 . . ?
H22D C22B H22E 109.5 . . ?
N20B C22B H22F 109.5 . . ?
H22D C22B H22F 109.5 . . ?
H22E C22B H22F 109.5 . . ?
N24B N23B NiB 131.76(11) . . ?
N24B N23B NiB 126.44(11) . 2_666 ?
NiB N23B NiB 101.28(5) . 2_666 ?
N25B N24B N23B 179.18(19) . . ?
O1C NiC N12C 90.84(5) . . ?
O1C NiC N23C 84.56(5) . . ?
N12C NiC N23C 163.83(5) . . ?
O1C NiC N16C 171.63(5) . . ?
N12C NiC N16C 95.85(5) . . ?
N23C NiC N16C 87.64(5) . . ?
O1C NiC N20C 90.64(5) . . ?
N12C NiC N20C 100.02(6) . . ?
N23C NiC N20C 95.53(5) . . ?
N16C NiC N20C 93.14(6) . . ?
O1C NiC N23C 87.48(5) . 2_655 ?
N12C NiC N23C 86.39(5) . 2_655 ?
N23C NiC N23C 77.94(5) . 2_655 ?
N16C NiC N23C 87.92(5) . 2_655 ?
N20C NiC N23C 173.35(5) . 2_655 ?
C2C O1C NiC 127.85(11) . . ?
O1C C2C C7C 124.96(15) . . ?
O1C C2C C3C 118.23(15) . . ?
C7C C2C C3C 116.81(15) . . ?
O8C C3C C4C 125.51(16) . . ?
O8C C3C C2C 113.05(15) . . ?
C4C C3C C2C 121.45(17) . . ?
C3C C4C C5C 120.56(17) . . ?
C3C C4C H4C 119.7 . . ?
C5C C4C H4C 119.7 . . ?
C6C C5C C4C 119.63(17) . . ?
C6C C5C H5C 120.2 . . ?
C4C C5C H5C 120.2 . . ?
C5C C6C C7C 121.38(18) . . ?
C5C C6C H6C 119.3 . . ?
C7C C6C H6C 119.3 . . ?
C2C C7C C6C 120.10(16) . . ?
C2C C7C C11C 122.93(15) . . ?
C6C C7C C11C 116.94(16) . . ?
C3C O8C C9C 118.12(15) . . ?
O8C C9C C10C 107.99(18) . . ?
O8C C9C H9C1 110.1 . . ?
C10C C9C H9C1 110.1 . . ?
O8C C9C H9C2 110.1 . . ?
C10C C9C H9C2 110.1 . . ?
H9C1 C9C H9C2 108.4 . . ?
C9C C10C H10G 109.5 . . ?
C9C C10C H10H 109.5 . . ?
H10G C10C H10H 109.5 . . ?
C9C C10C H10I 109.5 . . ?
H10G C10C H10I 109.5 . . ?
H10H C10C H10I 109.5 . . ?
N12C C11C C7C 128.46(16) . . ?
N12C C11C H11C 115.8 . . ?
C7C C11C H11C 115.8 . . ?
C11C N12C C13C 115.77(14) . . ?
C11C N12C NiC 122.28(12) . . ?
C13C N12C NiC 120.79(11) . . ?
N12C C13C C14C 113.72(14) . . ?
N12C C13C H13E 108.8 . . ?
C14C C13C H13E 108.8 . . ?
N12C C13C H13F 108.8 . . ?
C14C C13C H13F 108.8 . . ?
H13E C13C H13F 107.7 . . ?
C15C C14C C13C 113.75(15) . . ?
C15C C14C H14E 108.8 . . ?
C13C C14C H14E 108.8 . . ?
C15C C14C H14F 108.8 . . ?
C13C C14C H14F 108.8 . . ?
H14E C14C H14F 107.7 . . ?
N16C C15C C14C 113.27(13) . . ?
N16C C15C H15E 108.9 . . ?
C14C C15C H15E 108.9 . . ?
N16C C15C H15F 108.9 . . ?
C14C C15C H15F 108.9 . . ?
H15E C15C H15F 107.7 . . ?
C17C N16C C15C 109.31(13) . . ?
C17C N16C NiC 114.75(10) . . ?
C15C N16C NiC 121.41(11) . . ?
C17C N16C H16C 106.3(14) . . ?
C15C N16C H16C 106.3(14) . . ?
NiC N16C H16C 96.5(13) . . ?
N16C C17C C18C 112.87(14) . . ?
N16C C17C H17E 109.0 . . ?
C18C C17C H17E 109.0 . . ?
N16C C17C H17F 109.0 . . ?
C18C C17C H17F 109.0 . . ?
H17E C17C H17F 107.8 . . ?
C19C C18C C17C 114.86(14) . . ?
C19C C18C H18E 108.6 . . ?
C17C C18C H18E 108.6 . . ?
C19C C18C H18F 108.6 . . ?
C17C C18C H18F 108.6 . . ?
H18E C18C H18F 107.5 . . ?
N20C C19C C18C 116.06(14) . . ?
N20C C19C H19E 108.3 . . ?
C18C C19C H19E 108.3 . . ?
N20C C19C H19F 108.3 . . ?
C18C C19C H19F 108.3 . . ?
H19E C19C H19F 107.4 . . ?
C22C N20C C21C 107.22(15) . . ?
C22C N20C C19C 109.33(15) . . ?
C21C N20C C19C 106.47(14) . . ?
C22C N20C NiC 109.86(11) . . ?
C21C N20C NiC 109.75(11) . . ?
C19C N20C NiC 113.96(10) . . ?
N20C C21C H21G 109.5 . . ?
N20C C21C H21H 109.5 . . ?
H21G C21C H21H 109.5 . . ?
N20C C21C H21I 109.5 . . ?
H21G C21C H21I 109.5 . . ?
H21H C21C H21I 109.5 . . ?
N20C C22C H22G 109.5 . . ?
N20C C22C H22H 109.5 . . ?
H22G C22C H22H 109.5 . . ?
N20C C22C H22I 109.5 . . ?
H22G C22C H22I 109.5 . . ?
H22H C22C H22I 109.5 . . ?
N24C N23C NiC 132.12(11) . . ?
N24C N23C NiC 125.54(11) . 2_655 ?
NiC N23C NiC 102.06(5) . 2_655 ?
N25C N24C N23C 178.87(19) . . ?
O1D NiD N12D 91.42(5) . . ?
O1D NiD N16D 170.78(5) . . ?
N12D NiD N16D 95.91(5) . . ?
O1D NiD N23D 84.83(5) . . ?
N12D NiD N23D 165.76(5) . . ?
N16D NiD N23D 86.71(5) . . ?
O1D NiD N23D 87.81(5) . 2_776 ?
N12D NiD N23D 87.62(5) . 2_776 ?
N16D NiD N23D 86.92(5) . 2_776 ?
N23D NiD N23D 78.53(5) . 2_776 ?
O1D NiD N20D 92.31(5) . . ?
N12D NiD N20D 98.04(5) . . ?
N16D NiD N20D 92.19(5) . . ?
N23D NiD N20D 95.84(5) . . ?
N23D NiD N20D 174.34(5) 2_776 . ?
C2D O1D NiD 127.80(11) . . ?
O1D C2D C7D 124.20(16) . . ?
O1D C2D C3D 119.01(16) . . ?
C7D C2D C3D 116.78(16) . . ?
C4D C3D O8D 118.40(17) . . ?
C4D C3D C2D 121.42(19) . . ?
O8D C3D C2D 119.97(17) . . ?
C3D C4D C5D 121.20(19) . . ?
C3D C4D H4D 119.4 . . ?
C5D C4D H4D 119.4 . . ?
C6D C5D C4D 119.15(19) . . ?
C6D C5D H5D 120.4 . . ?
C4D C5D H5D 120.4 . . ?
C5D C6D C7D 121.5(2) . . ?
C5D C6D H6D 119.2 . . ?
C7D C6D H6D 119.2 . . ?
C6D C7D C2D 119.93(17) . . ?
C6D C7D C11D 116.15(17) . . ?
C2D C7D C11D 123.92(15) . . ?
C3D O8D C9D 117.25(16) . . ?
C10D C9D O8D 116.8(8) . . ?
C10E C9D O8D 114.6(3) . . ?
C10D C9D H9D1 108.1 . . ?
O8D C9D H9D1 108.1 . . ?
C10D C9D H9D2 108.1 . . ?
O8D C9D H9D2 108.1 . . ?
H9D1 C9D H9D2 107.3 . . ?
C9D C10D H10J 109.5 . . ?
C9D C10D H10K 109.5 . . ?
H10J C10D H10K 109.5 . . ?
C9D C10D H10L 109.5 . . ?
H10J C10D H10L 109.5 . . ?
H10K C10D H10L 109.5 . . ?
C9D C10E H10M 109.5 . . ?
C9D C10E H10N 109.5 . . ?
H10M C10E H10N 109.5 . . ?
C9D C10E H10O 109.5 . . ?
H10M C10E H10O 109.5 . . ?
H10N C10E H10O 109.5 . . ?
N12D C11D C7D 128.28(16) . . ?
N12D C11D H11D 115.9 . . ?
C7D C11D H11D 115.9 . . ?
C11D N12D C13D 115.40(14) . . ?
C11D N12D NiD 122.71(12) . . ?
C13D N12D NiD 121.21(11) . . ?
N12D C13D C14D 113.85(13) . . ?
N12D C13D H13G 108.8 . . ?
C14D C13D H13G 108.8 . . ?
N12D C13D H13H 108.8 . . ?
C14D C13D H13H 108.8 . . ?
H13G C13D H13H 107.7 . . ?
C15D C14D C13D 114.38(14) . . ?
C15D C14D H14G 108.7 . . ?
C13D C14D H14G 108.7 . . ?
C15D C14D H14H 108.7 . . ?
C13D C14D H14H 108.7 . . ?
H14G C14D H14H 107.6 . . ?
N16D C15D C14D 113.94(14) . . ?
N16D C15D H15G 108.8 . . ?
C14D C15D H15G 108.8 . . ?
N16D C15D H15H 108.8 . . ?
C14D C15D H15H 108.8 . . ?
H15G C15D H15H 107.7 . . ?
C15D N16D C17D 109.20(13) . . ?
C15D N16D NiD 121.56(10) . . ?
C17D N16D NiD 115.30(10) . . ?
C15D N16D H16D 107.2(13) . . ?
C17D N16D H16D 102.1(13) . . ?
NiD N16D H16D 98.5(14) . . ?
N16D C17D C18D 113.10(14) . . ?
N16D C17D H17G 109.0 . . ?
C18D C17D H17G 109.0 . . ?
N16D C17D H17H 109.0 . . ?
C18D C17D H17H 109.0 . . ?
H17G C17D H17H 107.8 . . ?
C17D C18D C19D 115.09(14) . . ?
C17D C18D H18G 108.5 . . ?
C19D C18D H18G 108.5 . . ?
C17D C18D H18H 108.5 . . ?
C19D C18D H18H 108.5 . . ?
H18G C18D H18H 107.5 . . ?
N20D C19D C18D 116.34(14) . . ?
N20D C19D H19G 108.2 . . ?
C18D C19D H19G 108.2 . . ?
N20D C19D H19H 108.2 . . ?
C18D C19D H19H 108.2 . . ?
H19G C19D H19H 107.4 . . ?
C22D N20D C21D 107.23(14) . . ?
C22D N20D C19D 109.01(14) . . ?
C21D N20D C19D 107.06(13) . . ?
C22D N20D NiD 110.27(10) . . ?
C21D N20D NiD 109.66(10) . . ?
C19D N20D NiD 113.38(10) . . ?
N20D C21D H21J 109.5 . . ?
N20D C21D H21K 109.5 . . ?
H21J C21D H21K 109.5 . . ?
N20D C21D H21L 109.5 . . ?
H21J C21D H21L 109.5 . . ?
H21K C21D H21L 109.5 . . ?
N20D C22D H22J 109.5 . . ?
N20D C22D H22K 109.5 . . ?
H22J C22D H22K 109.5 . . ?
N20D C22D H22L 109.5 . . ?
H22J C22D H22L 109.5 . . ?
H22K C22D H22L 109.5 . . ?
N24D N23D NiD 131.29(11) . . ?
N24D N23D NiD 126.19(10) . 2_776 ?
NiD N23D NiD 101.47(5) . 2_776 ?
N25D N24D N23D 179.12(18) . . ?
C27 C26 H26A 109.5 . . ?
C27 C26 H26B 109.5 . . ?
H26A C26 H26B 109.5 . . ?
C27 C26 H26C 109.5 . . ?
H26A C26 H26C 109.5 . . ?
H26B C26 H26C 109.5 . . ?
N28 C27 C26 178.1(3) . . ?

loop_
_geom_bond_atom_site_label_1
_geom_bond_atom_site_label_2
_geom_bond_distance
_geom_bond_site_symmetry_2
_geom_bond_publ_flag
NiA O1A 2.0226(12) . ?
NiA N12A 2.0468(14) . ?
NiA N23A 2.1192(14) . ?
NiA N16A 2.1301(14) . ?
NiA N20A 2.1949(14) . ?
NiA N23A 2.2048(14) 2_545 ?
O1A C2A 1.293(2) . ?
C2A C7A 1.424(3) . ?
C2A C3A 1.438(2) . ?
C3A C4A 1.374(3) . ?
C3A O8A 1.381(2) . ?
C4A C5A 1.395(3) . ?
C4A H4A 0.9500 . ?
C5A C6A 1.374(3) . ?
C5A H5A 0.9500 . ?
C6A C7A 1.410(3) . ?
C6A H6A 0.9500 . ?
C7A C11A 1.444(2) . ?
O8A C9A 1.447(3) . ?
C9A C10A 1.437(3) . ?
C9A H9A1 0.9900 . ?
C9A H9A2 0.9900 . ?
C10A H10A 0.9800 . ?
C10A H10B 0.9800 . ?
C10A H10C 0.9800 . ?
C11A N12A 1.288(2) . ?
C11A H11A 0.9500 . ?
N12A C13A 1.473(2) . ?
C13A C14A 1.524(3) . ?
C13A H13A 0.9900 . ?
C13A H13B 0.9900 . ?
C14A C15A 1.514(3) . ?
C14A H14A 0.9900 . ?
C14A H14B 0.9900 . ?
C15A N16A 1.486(2) . ?
C15A H15A 0.9900 . ?
C15A H15B 0.9900 . ?
N16A C17A 1.481(2) . ?
N16A H16A 0.84(2) . ?
C17A C18A 1.526(2) . ?
C17A H17A 0.9900 . ?
C17A H17B 0.9900 . ?
C18A C19A 1.525(3) . ?
C18A H18A 0.9900 . ?
C18A H18B 0.9900 . ?
C19A N20A 1.493(2) . ?
C19A H19A 0.9900 . ?
C19A H19B 0.9900 . ?
N20A C21A 1.476(2) . ?
N20A C22A 1.484(2) . ?
C21A H21A 0.9800 . ?
C21A H21B 0.9800 . ?
C21A H21C 0.9800 . ?
C22A H22A 0.9800 . ?
C22A H22B 0.9800 . ?
C22A H22C 0.9800 . ?
N23A N24A 1.199(2) . ?
N24A N25A 1.160(2) . ?
NiB O1B 2.0100(12) . ?
NiB N12B 2.0507(14) . ?
NiB N16B 2.1075(14) . ?
NiB N23B 2.1267(13) . ?
NiB N20B 2.1986(15) . ?
NiB N23B 2.2162(13) 2_666 ?
O1B C2B 1.293(2) . ?
C2B C7B 1.425(2) . ?
C2B C3B 1.432(2) . ?
C3B C4B 1.374(2) . ?
C3B O8B 1.385(2) . ?
C4B C5B 1.399(3) . ?
C4B H4B 0.9500 . ?
C5B C6B 1.373(3) . ?
C5B H5B 0.9500 . ?
C6B C7B 1.413(2) . ?
C6B H6B 0.9500 . ?
C7B C11B 1.452(2) . ?
O8B C9B 1.430(3) . ?
C9B C10B 1.495(3) . ?
C9B H9B1 0.9900 . ?
C9B H9B2 0.9900 . ?
C10B H10D 0.9800 . ?
C10B H10E 0.9800 . ?
C10B H10F 0.9800 . ?
C11B N12B 1.285(2) . ?
C11B H11B 0.9500 . ?
N12B C13B 1.479(2) . ?
C13B C14B 1.517(3) . ?
C13B H13C 0.9900 . ?
C13B H13D 0.9900 . ?
C14B C15B 1.516(3) . ?
C14B H14C 0.9900 . ?
C14B H14D 0.9900 . ?
C15B N16B 1.488(2) . ?
C15B H15C 0.9900 . ?
C15B H15D 0.9900 . ?
N16B C17B 1.483(2) . ?
N16B H16B 0.86(2) . ?
C17B C18B 1.516(3) . ?
C17B H17C 0.9900 . ?
C17B H17D 0.9900 . ?
C18B C19B 1.517(3) . ?
C18B H18C 0.9900 . ?
C18B H18D 0.9900 . ?
C19B N20B 1.488(3) . ?
C19B H19C 0.9900 . ?
C19B H19D 0.9900 . ?
N20B C21B 1.480(3) . ?
N20B C22B 1.482(3) . ?
C21B H21D 0.9800 . ?
C21B H21E 0.9800 . ?
C21B H21F 0.9800 . ?
C22B H22D 0.9800 . ?
C22B H22E 0.9800 . ?
C22B H22F 0.9800 . ?
N23B N24B 1.1908(19) . ?
N24B N25B 1.158(2) . ?
NiC O1C 1.9946(11) . ?
NiC N12C 2.0501(14) . ?
NiC N23C 2.1121(13) . ?
NiC N16C 2.1149(13) . ?
NiC N20C 2.1974(14) . ?
NiC N23C 2.2107(13) 2_655 ?
O1C C2C 1.2865(19) . ?
C2C C7C 1.418(2) . ?
C2C C3C 1.440(2) . ?
C3C O8C 1.370(2) . ?
C3C C4C 1.374(2) . ?
C4C C5C 1.407(3) . ?
C4C H4C 0.9500 . ?
C5C C6C 1.364(3) . ?
C5C H5C 0.9500 . ?
C6C C7C 1.419(2) . ?
C6C H6C 0.9500 . ?
C7C C11C 1.441(2) . ?
O8C C9C 1.426(2) . ?
C9C C10C 1.489(4) . ?
C9C H9C1 0.9900 . ?
C9C H9C2 0.9900 . ?
C10C H10G 0.9800 . ?
C10C H10H 0.9800 . ?
C10C H10I 0.9800 . ?
C11C N12C 1.288(2) . ?
C11C H11C 0.9500 . ?
N12C C13C 1.476(2) . ?
C13C C14C 1.522(3) . ?
C13C H13E 0.9900 . ?
C13C H13F 0.9900 . ?
C14C C15C 1.518(2) . ?
C14C H14E 0.9900 . ?
C14C H14F 0.9900 . ?
C15C N16C 1.484(2) . ?
C15C H15E 0.9900 . ?
C15C H15F 0.9900 . ?
N16C C17C 1.483(2) . ?
N16C H16C 0.82(2) . ?
C17C C18C 1.524(3) . ?
C17C H17E 0.9900 . ?
C17C H17F 0.9900 . ?
C18C C19C 1.519(3) . ?
C18C H18E 0.9900 . ?
C18C H18F 0.9900 . ?
C19C N20C 1.493(2) . ?
C19C H19E 0.9900 . ?
C19C H19F 0.9900 . ?
N20C C22C 1.477(2) . ?
N20C C21C 1.478(2) . ?
C21C H21G 0.9800 . ?
C21C H21H 0.9800 . ?
C21C H21I 0.9800 . ?
C22C H22G 0.9800 . ?
C22C H22H 0.9800 . ?
C22C H22I 0.9800 . ?
N23C N24C 1.1892(19) . ?
N24C N25C 1.163(2) . ?
NiD O1D 2.0069(12) . ?
NiD N12D 2.0461(13) . ?
NiD N16D 2.1162(14) . ?
NiD N23D 2.1167(13) . ?
NiD N23D 2.2069(13) 2_776 ?
NiD N20D 2.2111(13) . ?
O1D C2D 1.293(2) . ?
C2D C7D 1.421(3) . ?
C2D C3D 1.436(2) . ?
C3D C4D 1.370(3) . ?
C3D O8D 1.385(2) . ?
C4D C5D 1.394(3) . ?
C4D H4D 0.9500 . ?
C5D C6D 1.375(3) . ?
C5D H5D 0.9500 . ?
C6D C7D 1.413(3) . ?
C6D H6D 0.9500 . ?
C7D C11D 1.449(3) . ?
O8D C9D 1.449(3) . ?
C9D C10D 1.093(14) . ?
C9D C10E 1.438(5) . ?
C9D H9D1 0.9900 . ?
C9D H9D2 0.9900 . ?
C10D H10J 0.9800 . ?
C10D H10K 0.9800 . ?
C10D H10L 0.9800 . ?
C10E H10M 0.9800 . ?
C10E H10N 0.9800 . ?
C10E H10O 0.9800 . ?
C11D N12D 1.288(2) . ?
C11D H11D 0.9500 . ?
N12D C13D 1.473(2) . ?
C13D C14D 1.525(2) . ?
C13D H13G 0.9900 . ?
C13D H13H 0.9900 . ?
C14D C15D 1.520(2) . ?
C14D H14G 0.9900 . ?
C14D H14H 0.9900 . ?
C15D N16D 1.484(2) . ?
C15D H15G 0.9900 . ?
C15D H15H 0.9900 . ?
N16D C17D 1.487(2) . ?
N16D H16D 0.86(2) . ?
C17D C18D 1.520(2) . ?
C17D H17G 0.9900 . ?
C17D H17H 0.9900 . ?
C18D C19D 1.520(3) . ?
C18D H18G 0.9900 . ?
C18D H18H 0.9900 . ?
C19D N20D 1.490(2) . ?
C19D H19G 0.9900 . ?
C19D H19H 0.9900 . ?
N20D C22D 1.475(2) . ?
N20D C21D 1.480(2) . ?
C21D H21J 0.9800 . ?
C21D H21K 0.9800 . ?
C21D H21L 0.9800 . ?
C22D H22J 0.9800 . ?
C22D H22K 0.9800 . ?
C22D H22L 0.9800 . ?
N23D N24D 1.1946(19) . ?
N24D N25D 1.158(2) . ?
C26 C27 1.426(4) . ?
C26 H26A 0.9800 . ?
C26 H26B 0.9800 . ?
C26 H26C 0.9800 . ?
C27 N28 1.152(3) . ?
